data_4084473
loop_
_publ_author_name
'Laskowski, Nadine'
'Junold, Konstantin'
'Kupper, Claudia'
'Baus, Johannes A.'
'Burschka, Christian'
'Tacke, Reinhold'

_publ_section_title
;
 Bis[N,N&#x2032;-diisopropylbenzamidinato(&#x2212;)]silicon(II):
 Cycloaddition Reactions with Organic 1,3-Dienes and 1,2-Diketones
;
_journal_issue 21
_journal_name_full Organometallics
_journal_page_first 6141
_journal_paper_doi 10.1021/om500787k
_journal_volume 33
_journal_year 2014
_chemical_formula_moiety 'C40 H48 N4 O2 Si'
_chemical_formula_sum 'C40 H48 N4 O2 Si'
_chemical_formula_weight 644.91
_chemical_name_systematic
;
 ?
;
_space_group_crystal_system monoclinic
_space_group_IT_number 4
_space_group_name_Hall 'P 2yb'
_space_group_name_H-M_alt 'P 1 21 1'
_symmetry_space_group_name_Hall 'P 2yb'
_symmetry_space_group_name_H-M 'P 1 21 1'
_atom_sites_solution_hydrogens geom
_audit_creation_method SHELXL-2013
_cell_angle_alpha 90
_cell_angle_beta 95.724(12)
_cell_angle_gamma 90
_cell_formula_units_Z 2
_cell_length_a 13.256(2)
_cell_length_b 9.9817(19)
_cell_length_c 13.766(2)
_cell_measurement_reflns_used 8334
_cell_measurement_temperature 100(2)
_cell_measurement_theta_max 23.99
_cell_measurement_theta_min 2.56
_cell_volume 1812.4(5)
_computing_cell_refinement 'Bruker SAINT'
_computing_data_collection 'Bruker APEX2'
_computing_data_reduction 'Bruker SAINT'
_computing_molecular_graphics 'ORTEP & POV-Ray'
_computing_publication_material 'Bruker SHELXTL'
_computing_structure_refinement 'SHELXL-2013 (Sheldrick, 2013)'
_computing_structure_solution 'SHELXS-2013 (Sheldrick, 2013)'
_diffrn_ambient_temperature 100(2)
_diffrn_measured_fraction_theta_full 0.997
_diffrn_measured_fraction_theta_max 0.997
_diffrn_measurement_device_type 'Bruker APEX-II CCD'
_diffrn_measurement_method '\f and \w scans'
_diffrn_radiation_monochromator graphite
_diffrn_radiation_type MoK\a
_diffrn_radiation_wavelength 0.71073
_diffrn_reflns_av_R_equivalents 0.0364
_diffrn_reflns_av_unetI/netI 0.0421
_diffrn_reflns_Laue_measured_fraction_full 0.997
_diffrn_reflns_Laue_measured_fraction_max 0.997
_diffrn_reflns_limit_h_max 16
_diffrn_reflns_limit_h_min -16
_diffrn_reflns_limit_k_max 12
_diffrn_reflns_limit_k_min -12
_diffrn_reflns_limit_l_max 16
_diffrn_reflns_limit_l_min -16
_diffrn_reflns_number 25475
_diffrn_reflns_point_group_measured_fraction_full 0.997
_diffrn_reflns_point_group_measured_fraction_max 0.997
_diffrn_reflns_theta_full 26.000
_diffrn_reflns_theta_max 26.020
_diffrn_reflns_theta_min 3.560
_diffrn_source 'rotating anode'
_exptl_absorpt_coefficient_mu 0.104
_exptl_absorpt_correction_T_max 0.7457
_exptl_absorpt_correction_T_min 0.7079
_exptl_absorpt_correction_type multi-scan
_exptl_absorpt_process_details 'Sadabs 2008/1 (Bruker 2008)'
_exptl_crystal_colour colourless
_exptl_crystal_density_diffrn 1.182
_exptl_crystal_description block
_exptl_crystal_F_000 692
_exptl_crystal_size_max 0.501
_exptl_crystal_size_mid 0.431
_exptl_crystal_size_min 0.302
_refine_diff_density_max 0.165
_refine_diff_density_min -0.188
_refine_diff_density_rms 0.034
_refine_ls_abs_structure_details
;
 Flack x determined using 2787 quotients [(I+)-(I-)]/[(I+)+(I-)]
 (Parsons and Flack (2004), Acta Cryst. A60, s61).
;
_refine_ls_abs_structure_Flack 0.04(4)
_refine_ls_extinction_method none
_refine_ls_goodness_of_fit_ref 1.034
_refine_ls_hydrogen_treatment constr
_refine_ls_matrix_type full
_refine_ls_number_parameters 432
_refine_ls_number_reflns 7119
_refine_ls_number_restraints 1
_refine_ls_restrained_S_all 1.034
_refine_ls_R_factor_all 0.0400
_refine_ls_R_factor_gt 0.0337
_refine_ls_shift/su_max 0.001
_refine_ls_shift/su_mean 0.000
_refine_ls_structure_factor_coef Fsqd
_refine_ls_weighting_details 'w=1/[\s^2^(Fo^2^)+(0.0319P)^2^+0.2236P] where P=(Fo^2^+2Fc^2^)/3'
_refine_ls_weighting_scheme calc
_refine_ls_wR_factor_gt 0.0693
_refine_ls_wR_factor_ref 0.0724
_reflns_Friedel_coverage 0.887
_reflns_Friedel_fraction_full 0.998
_reflns_Friedel_fraction_max 0.998
_reflns_number_gt 6470
_reflns_number_total 7119
_reflns_threshold_expression 'I > 2\s(I)'
_cod_data_source_file om500787k_si_002.cif
_cod_data_source_block LAS32B
_cod_depositor_comments 'Adding full bibliography for 4084466--4084473.cif.'
_cod_original_cell_volume 1812.3(6)
_cod_database_code 4084473
_shelx_space_group_comment
;
The symmetry employed for this shelxl refinement is uniquely defined
by the following loop, which should always be used as a source of
symmetry information in preference to the above space-group names.
They are only intended as comments.
;
_shelx_estimated_absorpt_t_min 0.950
_shelx_estimated_absorpt_t_max 0.969
_shelxl_version_number 2013-4

loop_
_space_group_symop_operation_xyz
'x, y, z'
'-x, y+1/2, -z'

loop_
_atom_site_label
_atom_site_type_symbol
_atom_site_fract_x
_atom_site_fract_y
_atom_site_fract_z
_atom_site_U_iso_or_equiv
_atom_site_adp_type
_atom_site_occupancy
_atom_site_site_symmetry_order
_atom_site_calc_flag
_atom_site_refinement_flags_posn
_atom_site_refinement_flags_adp
Si Si 0.74307(5) 0.45710(6) 0.77013(4) 0.01460(14) Uani 1 1 d . .
O2 O 0.73400(11) 0.55854(15) 0.66616(11) 0.0157(3) Uani 1 1 d . .
O1 O 0.87409(11) 0.47323(16) 0.77959(11) 0.0170(3) Uani 1 1 d . .
N1 N 0.71677(14) 0.59717(19) 0.85718(13) 0.0159(4) Uani 1 1 d . .
N2 N 0.75001(15) 0.3969(2) 0.90472(14) 0.0169(4) Uani 1 1 d . .
N3 N 0.73606(14) 0.2861(2) 0.70954(14) 0.0164(4) Uani 1 1 d . .
N4 N 0.60407(14) 0.39607(19) 0.74105(14) 0.0154(4) Uani 1 1 d . .
C1 C 0.73560(17) 0.5198(2) 0.93576(17) 0.0166(5) Uani 1 1 d . .
C2 C 0.74045(17) 0.5619(2) 1.04061(16) 0.0179(5) Uani 1 1 d . .
C3 C 0.83090(19) 0.6110(3) 1.08785(19) 0.0249(6) Uani 1 1 d . .
H3 H 0.8899 0.6155 1.0541 0.030 Uiso 1 1 calc R U
C4 C 0.8345(2) 0.6530(3) 1.1841(2) 0.0321(7) Uani 1 1 d . .
H4 H 0.8962 0.6865 1.2158 0.039 Uiso 1 1 calc R U
C5 C 0.7495(2) 0.6468(3) 1.23457(19) 0.0277(6) Uani 1 1 d . .
H5 H 0.7524 0.6773 1.3001 0.033 Uiso 1 1 calc R U
C6 C 0.6603(2) 0.5956(3) 1.18836(18) 0.0268(6) Uani 1 1 d . .
H6 H 0.6017 0.5899 1.2226 0.032 Uiso 1 1 calc R U
C7 C 0.65597(18) 0.5526(3) 1.09244(17) 0.0230(6) Uani 1 1 d . .
H7 H 0.5946 0.5163 1.0617 0.028 Uiso 1 1 calc R U
C8 C 0.70785(18) 0.7435(2) 0.85126(18) 0.0188(5) Uani 1 1 d . .
H8 H 0.6862 0.7651 0.7814 0.023 Uiso 1 1 calc R U
C9 C 0.62606(19) 0.8009(3) 0.91081(19) 0.0240(6) Uani 1 1 d . .
H9A H 0.6158 0.8960 0.8950 0.036 Uiso 1 1 calc R U
H9B H 0.6478 0.7913 0.9806 0.036 Uiso 1 1 calc R U
H9C H 0.5624 0.7522 0.8949 0.036 Uiso 1 1 calc R U
C10 C 0.8092(2) 0.8148(3) 0.8769(2) 0.0284(6) Uani 1 1 d . .
H10A H 0.8614 0.7726 0.8416 0.043 Uiso 1 1 calc R U
H10B H 0.8285 0.8081 0.9474 0.043 Uiso 1 1 calc R U
H10C H 0.8025 0.9093 0.8582 0.043 Uiso 1 1 calc R U
C11 C 0.78197(19) 0.2862(3) 0.97101(18) 0.0229(6) Uani 1 1 d . .
H11 H 0.7684 0.3138 1.0383 0.027 Uiso 1 1 calc R U
C12 C 0.7189(2) 0.1633(3) 0.9444(2) 0.0365(7) Uani 1 1 d . .
H12A H 0.7289 0.1356 0.8777 0.055 Uiso 1 1 calc R U
H12B H 0.6471 0.1838 0.9483 0.055 Uiso 1 1 calc R U
H12C H 0.7398 0.0906 0.9899 0.055 Uiso 1 1 calc R U
C13 C 0.8952(2) 0.2604(3) 0.9726(2) 0.0374(7) Uani 1 1 d . .
H13A H 0.9108 0.2327 0.9075 0.056 Uiso 1 1 calc R U
H13B H 0.9152 0.1893 1.0197 0.056 Uiso 1 1 calc R U
H13C H 0.9325 0.3426 0.9916 0.056 Uiso 1 1 calc R U
C14 C 0.63465(17) 0.2848(2) 0.70121(16) 0.0153(5) Uani 1 1 d . .
C15 C 0.56951(17) 0.1729(2) 0.65968(16) 0.0165(5) Uani 1 1 d . .
C16 C 0.49071(18) 0.1925(3) 0.58585(17) 0.0210(5) Uani 1 1 d . .
H16 H 0.4784 0.2796 0.5593 0.025 Uiso 1 1 calc R U
C17 C 0.43048(19) 0.0866(3) 0.55097(18) 0.0248(6) Uani 1 1 d . .
H17 H 0.3780 0.1006 0.4997 0.030 Uiso 1 1 calc R U
C18 C 0.44665(18) -0.0405(3) 0.59082(18) 0.0237(5) Uani 1 1 d . .
H18 H 0.4043 -0.1130 0.5679 0.028 Uiso 1 1 calc R U
C19 C 0.52477(17) -0.0611(3) 0.66423(18) 0.0227(6) Uani 1 1 d . .
H19 H 0.5357 -0.1478 0.6918 0.027 Uiso 1 1 calc R U
C20 C 0.58680(18) 0.0446(2) 0.69734(17) 0.0193(5) Uani 1 1 d . .
H20 H 0.6415 0.0293 0.7461 0.023 Uiso 1 1 calc R U
C21 C 0.79568(18) 0.2088(3) 0.64428(18) 0.0210(5) Uani 1 1 d . .
H21 H 0.7548 0.1283 0.6219 0.025 Uiso 1 1 calc R U
C22 C 0.8143(2) 0.2896(3) 0.55392(18) 0.0278(6) Uani 1 1 d . .
H22A H 0.8495 0.2337 0.5095 0.042 Uiso 1 1 calc R U
H22B H 0.8561 0.3680 0.5733 0.042 Uiso 1 1 calc R U
H22C H 0.7493 0.3192 0.5208 0.042 Uiso 1 1 calc R U
C23 C 0.8940(2) 0.1593(3) 0.69821(19) 0.0295(6) Uani 1 1 d . .
H23A H 0.9332 0.1106 0.6528 0.044 Uiso 1 1 calc R U
H23B H 0.8788 0.0993 0.7512 0.044 Uiso 1 1 calc R U
H23C H 0.9335 0.2359 0.7254 0.044 Uiso 1 1 calc R U
C24 C 0.49848(17) 0.4286(2) 0.75573(17) 0.0170(5) Uani 1 1 d . .
H24 H 0.4539 0.3564 0.7247 0.020 Uiso 1 1 calc R U
C25 C 0.46970(19) 0.5601(3) 0.70399(18) 0.0243(6) Uani 1 1 d . .
H25A H 0.4829 0.5536 0.6354 0.037 Uiso 1 1 calc R U
H25B H 0.5101 0.6331 0.7355 0.037 Uiso 1 1 calc R U
H25C H 0.3975 0.5781 0.7078 0.037 Uiso 1 1 calc R U
C26 C 0.48255(18) 0.4346(3) 0.86359(17) 0.0250(6) Uani 1 1 d . .
H26A H 0.4111 0.4536 0.8706 0.037 Uiso 1 1 calc R U
H26B H 0.5250 0.5057 0.8953 0.037 Uiso 1 1 calc R U
H26C H 0.5013 0.3485 0.8944 0.037 Uiso 1 1 calc R U
C27 C 1.07918(18) 0.5247(3) 0.78563(17) 0.0233(6) Uani 1 1 d . .
H27 H 1.0567 0.4387 0.8037 0.028 Uiso 1 1 calc R U
C28 C 1.18061(19) 0.5591(3) 0.80679(19) 0.0316(7) Uani 1 1 d . .
H28 H 1.2271 0.4961 0.8376 0.038 Uiso 1 1 calc R U
C29 C 1.2139(2) 0.6856(3) 0.7829(2) 0.0366(8) Uani 1 1 d . .
H29 H 1.2832 0.7095 0.7971 0.044 Uiso 1 1 calc R U
C30 C 1.1458(2) 0.7767(3) 0.7382(2) 0.0350(7) Uani 1 1 d . .
H30 H 1.1685 0.8636 0.7225 0.042 Uiso 1 1 calc R U
C31 C 1.0444(2) 0.7424(3) 0.71612(18) 0.0255(6) Uani 1 1 d . .
H31 H 0.9983 0.8062 0.6858 0.031 Uiso 1 1 calc R U
C32 C 1.00965(17) 0.6144(2) 0.73823(16) 0.0192(5) Uani 1 1 d . .
C33 C 0.90289(17) 0.5725(2) 0.71848(16) 0.0161(5) Uani 1 1 d . .
C34 C 0.82636(17) 0.6173(2) 0.65449(17) 0.0165(5) Uani 1 1 d . .
C35 C 0.82459(18) 0.7205(2) 0.57766(16) 0.0171(5) Uani 1 1 d . .
C36 C 0.90101(19) 0.7335(3) 0.51487(17) 0.0235(6) Uani 1 1 d . .
H36 H 0.9561 0.6721 0.5195 0.028 Uiso 1 1 calc R U
C37 C 0.8968(2) 0.8353(3) 0.44613(19) 0.0287(6) Uani 1 1 d . .
H37 H 0.9499 0.8440 0.4050 0.034 Uiso 1 1 calc R U
C38 C 0.8162(2) 0.9247(3) 0.43649(18) 0.0258(6) Uani 1 1 d . .
H38 H 0.8145 0.9952 0.3900 0.031 Uiso 1 1 calc R U
C39 C 0.7383(2) 0.9098(3) 0.49571(18) 0.0232(6) Uani 1 1 d . .
H39 H 0.6818 0.9686 0.4885 0.028 Uiso 1 1 calc R U
C40 C 0.74269(18) 0.8091(2) 0.56565(17) 0.0194(5) Uani 1 1 d . .
H40 H 0.6890 0.8003 0.6061 0.023 Uiso 1 1 calc R U

loop_
_atom_site_aniso_label
_atom_site_aniso_U_11
_atom_site_aniso_U_22
_atom_site_aniso_U_33
_atom_site_aniso_U_23
_atom_site_aniso_U_13
_atom_site_aniso_U_12
Si 0.0136(3) 0.0135(3) 0.0167(3) 0.0008(3) 0.0017(2) 0.0001(3)
O2 0.0125(8) 0.0157(9) 0.0189(9) 0.0017(7) 0.0018(6) -0.0019(6)
O1 0.0148(8) 0.0181(9) 0.0181(8) 0.0035(7) 0.0019(6) 0.0002(7)
N1 0.0176(10) 0.0139(10) 0.0163(11) 0.0002(8) 0.0021(8) -0.0001(8)
N2 0.0182(11) 0.0151(11) 0.0174(11) 0.0030(8) 0.0019(8) 0.0005(8)
N3 0.0161(10) 0.0146(10) 0.0185(11) -0.0016(8) 0.0016(8) 0.0018(8)
N4 0.0122(10) 0.0137(10) 0.0204(11) -0.0008(8) 0.0023(8) -0.0007(8)
C1 0.0116(12) 0.0179(13) 0.0205(13) 0.0019(10) 0.0033(9) -0.0027(9)
C2 0.0201(12) 0.0171(13) 0.0166(12) 0.0027(10) 0.0019(9) -0.0004(10)
C3 0.0210(14) 0.0286(15) 0.0255(14) -0.0004(11) 0.0043(10) -0.0040(11)
C4 0.0324(16) 0.0340(17) 0.0280(16) -0.0034(12) -0.0066(12) -0.0102(12)
C5 0.0395(17) 0.0247(15) 0.0187(14) -0.0045(11) 0.0008(12) 0.0007(12)
C6 0.0284(15) 0.0317(16) 0.0213(14) 0.0027(11) 0.0070(11) 0.0009(12)
C7 0.0185(13) 0.0283(15) 0.0218(13) 0.0004(11) -0.0002(10) -0.0030(11)
C8 0.0237(13) 0.0151(13) 0.0179(13) 0.0015(9) 0.0035(10) 0.0013(10)
C9 0.0280(14) 0.0177(14) 0.0270(14) -0.0009(11) 0.0061(11) 0.0005(11)
C10 0.0306(15) 0.0178(14) 0.0379(16) -0.0033(12) 0.0097(12) -0.0047(11)
C11 0.0282(14) 0.0202(14) 0.0203(13) 0.0047(10) 0.0028(10) 0.0033(11)
C12 0.057(2) 0.0186(15) 0.0313(16) 0.0058(12) -0.0099(14) -0.0047(13)
C13 0.0338(17) 0.0415(19) 0.0365(17) 0.0163(14) 0.0011(13) 0.0141(13)
C14 0.0157(12) 0.0152(13) 0.0153(12) 0.0037(9) 0.0025(9) 0.0017(9)
C15 0.0165(13) 0.0178(13) 0.0162(12) -0.0015(10) 0.0059(9) 0.0007(10)
C16 0.0242(14) 0.0206(14) 0.0178(13) 0.0026(10) 0.0004(10) 0.0014(10)
C17 0.0226(13) 0.0303(16) 0.0204(14) -0.0042(11) -0.0033(10) 0.0020(11)
C18 0.0215(13) 0.0218(14) 0.0277(14) -0.0102(12) 0.0014(10) -0.0030(11)
C19 0.0219(13) 0.0141(14) 0.0326(14) -0.0011(11) 0.0048(10) 0.0008(10)
C20 0.0172(12) 0.0201(13) 0.0201(13) 0.0008(10) -0.0005(10) 0.0027(10)
C21 0.0191(13) 0.0198(14) 0.0246(14) -0.0047(10) 0.0043(10) 0.0025(10)
C22 0.0269(14) 0.0356(16) 0.0214(14) -0.0008(12) 0.0045(11) 0.0098(12)
C23 0.0275(16) 0.0305(16) 0.0318(16) 0.0053(12) 0.0086(12) 0.0113(12)
C24 0.0120(11) 0.0164(13) 0.0227(13) -0.0008(9) 0.0030(9) -0.0004(9)
C25 0.0229(14) 0.0241(14) 0.0262(14) 0.0021(11) 0.0032(10) 0.0066(11)
C26 0.0183(13) 0.0314(16) 0.0260(14) 0.0010(11) 0.0067(10) -0.0004(11)
C27 0.0191(13) 0.0322(15) 0.0186(13) -0.0091(11) 0.0012(10) 0.0018(11)
C28 0.0180(14) 0.0489(19) 0.0271(15) -0.0190(13) -0.0018(11) 0.0048(12)
C29 0.0138(14) 0.065(2) 0.0321(16) -0.0267(15) 0.0063(12) -0.0096(14)
C30 0.0301(16) 0.0444(19) 0.0327(16) -0.0159(14) 0.0135(12) -0.0175(14)
C31 0.0258(15) 0.0291(15) 0.0220(14) -0.0038(11) 0.0044(11) -0.0085(11)
C32 0.0172(13) 0.0276(14) 0.0133(12) -0.0073(10) 0.0040(9) -0.0015(10)
C33 0.0171(12) 0.0163(13) 0.0157(12) -0.0015(9) 0.0050(9) -0.0007(9)
C34 0.0130(12) 0.0203(13) 0.0165(12) -0.0023(9) 0.0036(9) -0.0015(9)
C35 0.0197(13) 0.0171(13) 0.0144(13) -0.0021(9) 0.0008(10) -0.0038(10)
C36 0.0206(14) 0.0285(15) 0.0221(14) 0.0018(11) 0.0046(10) 0.0010(11)
C37 0.0293(15) 0.0359(17) 0.0226(15) 0.0047(12) 0.0107(11) -0.0043(12)
C38 0.0376(16) 0.0217(15) 0.0181(13) 0.0040(10) 0.0020(11) -0.0044(11)
C39 0.0294(15) 0.0194(13) 0.0201(13) -0.0016(10) -0.0013(10) 0.0016(10)
C40 0.0213(13) 0.0198(13) 0.0173(13) -0.0021(10) 0.0038(10) -0.0010(10)

loop_
_atom_type_symbol
_atom_type_description
_atom_type_scat_dispersion_real
_atom_type_scat_dispersion_imag
_atom_type_scat_source
C C 0.0033 0.0016 'International Tables Vol C Tables 4.2.6.8 and 6.1.1.4'
H H 0.0000 0.0000 'International Tables Vol C Tables 4.2.6.8 and 6.1.1.4'
N N 0.0061 0.0033 'International Tables Vol C Tables 4.2.6.8 and 6.1.1.4'
O O 0.0106 0.0060 'International Tables Vol C Tables 4.2.6.8 and 6.1.1.4'
Si Si 0.0817 0.0704 'International Tables Vol C Tables 4.2.6.8 and 6.1.1.4'

loop_
_geom_angle_atom_site_label_1
_geom_angle_atom_site_label_2
_geom_angle_atom_site_label_3
_geom_angle
O1 Si O2 89.67(8)
O1 Si N1 97.46(8)
O2 Si N1 95.07(8)
O1 Si N3 96.96(8)
O2 Si N3 99.50(9)
N1 Si N3 159.52(9)
O1 Si N2 90.30(8)
O2 Si N2 162.52(9)
N1 Si N2 67.62(9)
N3 Si N2 97.85(9)
O1 Si N4 164.80(9)
O2 Si N4 91.53(8)
N1 Si N4 97.53(9)
N3 Si N4 67.90(8)
N2 Si N4 93.06(9)
O1 Si C1 92.33(8)
O2 Si C1 128.85(9)
N1 Si C1 34.05(8)
N3 Si C1 130.82(9)
N2 Si C1 33.71(8)
N4 Si C1 98.67(8)
O1 Si C14 131.11(8)
O2 Si C14 95.91(8)
N1 Si C14 130.07(8)
N3 Si C14 34.20(8)
N2 Si C14 97.26(8)
N4 Si C14 33.72(8)
C1 Si C14 119.48(8)
C34 O2 Si 110.61(13)
C33 O1 Si 110.91(14)
C1 N1 C8 129.0(2)
C1 N1 Si 93.11(15)
C8 N1 Si 135.88(16)
C1 N2 C11 122.7(2)
C1 N2 Si 91.54(14)
C11 N2 Si 144.03(17)
C14 N3 C21 122.6(2)
C14 N3 Si 92.92(14)
C21 N3 Si 137.19(16)
C14 N4 C24 125.36(19)
C14 N4 Si 91.45(14)
C24 N4 Si 142.97(15)
N2 C1 N1 107.3(2)
N2 C1 C2 125.4(2)
N1 C1 C2 127.3(2)
N2 C1 Si 54.75(12)
N1 C1 Si 52.84(11)
C2 C1 Si 175.07(16)
C7 C2 C3 118.9(2)
C7 C2 C1 121.1(2)
C3 C2 C1 120.0(2)
C4 C3 C2 119.8(2)
C5 C4 C3 121.0(2)
C4 C5 C6 119.1(2)
C5 C6 C7 120.3(2)
C6 C7 C2 120.7(2)
N1 C8 C10 112.7(2)
N1 C8 C9 113.6(2)
C10 C8 C9 110.7(2)
N2 C11 C12 110.0(2)
N2 C11 C13 111.1(2)
C12 C11 C13 112.8(2)
N4 C14 N3 107.7(2)
N4 C14 C15 126.8(2)
N3 C14 C15 125.4(2)
N4 C14 Si 54.83(12)
N3 C14 Si 52.89(11)
C15 C14 Si 177.80(17)
C20 C15 C16 118.9(2)
C20 C15 C14 118.6(2)
C16 C15 C14 122.5(2)
C17 C16 C15 120.7(2)
C16 C17 C18 120.0(2)
C19 C18 C17 119.8(2)
C20 C19 C18 120.1(2)
C19 C20 C15 120.5(2)
N3 C21 C23 111.1(2)
N3 C21 C22 111.2(2)
C23 C21 C22 111.8(2)
N4 C24 C26 111.69(18)
N4 C24 C25 108.86(18)
C26 C24 C25 111.7(2)
C28 C27 C32 121.2(3)
C29 C28 C27 119.9(3)
C30 C29 C28 119.7(3)
C29 C30 C31 120.6(3)
C30 C31 C32 120.6(3)
C27 C32 C31 118.0(2)
C27 C32 C33 118.7(2)
C31 C32 C33 123.3(2)
C34 C33 O1 113.6(2)
C34 C33 C32 132.1(2)
O1 C33 C32 114.25(19)
C33 C34 O2 113.6(2)
C33 C34 C35 131.0(2)
O2 C34 C35 115.41(19)
C40 C35 C36 118.0(2)
C40 C35 C34 118.9(2)
C36 C35 C34 123.1(2)
C37 C36 C35 120.5(2)
C36 C37 C38 121.0(2)
C39 C38 C37 119.0(2)
C38 C39 C40 120.3(2)
C39 C40 C35 121.2(2)

loop_
_geom_bond_atom_site_label_1
_geom_bond_atom_site_label_2
_geom_bond_distance
Si O1 1.7362(16)
Si O2 1.7475(16)
Si N1 1.896(2)
Si N3 1.898(2)
Si N2 1.941(2)
Si N4 1.944(2)
Si C1 2.376(2)
Si C14 2.377(2)
O2 C34 1.381(3)
O1 C33 1.378(3)
N1 C1 1.332(3)
N1 C8 1.467(3)
N2 C1 1.319(3)
N2 C11 1.468(3)
N3 C14 1.338(3)
N3 C21 1.473(3)
N4 C14 1.320(3)
N4 C24 1.470(3)
C1 C2 1.498(3)
C2 C7 1.390(3)
C2 C3 1.394(3)
C3 C4 1.385(4)
C4 C5 1.383(4)
C5 C6 1.384(4)
C6 C7 1.384(3)
C8 C10 1.530(3)
C8 C9 1.534(3)
C11 C12 1.509(4)
C11 C13 1.521(4)
C14 C15 1.490(3)
C15 C20 1.392(3)
C15 C16 1.397(3)
C16 C17 1.382(3)
C17 C18 1.390(4)
C18 C19 1.388(3)
C19 C20 1.387(3)
C21 C23 1.517(3)
C21 C22 1.524(3)
C24 C26 1.522(3)
C24 C25 1.523(3)
C27 C28 1.390(3)
C27 C32 1.399(3)
C28 C29 1.389(4)
C29 C30 1.382(4)
C30 C31 1.391(4)
C31 C32 1.402(3)
C32 C33 1.475(3)
C33 C34 1.352(3)
C34 C35 1.474(3)
C35 C40 1.397(3)
C35 C36 1.402(3)
C36 C37 1.386(4)
C37 C38 1.389(4)
C38 C39 1.386(4)
C39 C40 1.389(3)

loop_
_geom_torsion_atom_site_label_1
_geom_torsion_atom_site_label_2
_geom_torsion_atom_site_label_3
_geom_torsion_atom_site_label_4
_geom_torsion
O1 Si O2 C34 -10.53(15)
N1 Si O2 C34 86.93(15)
N3 Si O2 C34 -107.53(15)
N2 Si O2 C34 79.4(3)
N4 Si O2 C34 -175.38(14)
C1 Si O2 C34 82.20(16)
C14 Si O2 C34 -141.86(14)
O2 Si O1 C33 11.95(14)
N1 Si O1 C33 -83.12(15)
N3 Si O1 C33 111.48(15)
N2 Si O1 C33 -150.57(15)
N4 Si O1 C33 106.6(3)
C1 Si O1 C33 -116.92(15)
C14 Si O1 C33 109.51(15)
O1 Si N1 C1 -83.09(14)
O2 Si N1 C1 -173.42(13)
N3 Si N1 C1 51.3(3)
N2 Si N1 C1 4.15(13)
N4 Si N1 C1 94.37(14)
C14 Si N1 C1 84.49(16)
O1 Si N1 C8 81.1(2)
O2 Si N1 C8 -9.2(2)
N3 Si N1 C8 -144.5(2)
N2 Si N1 C8 168.3(2)
N4 Si N1 C8 -101.5(2)
C1 Si N1 C8 164.2(3)
C14 Si N1 C8 -111.3(2)
O1 Si N3 C14 -177.36(13)
O2 Si N3 C14 -86.53(14)
N1 Si N3 C14 48.2(3)
N2 Si N3 C14 91.37(14)
N4 Si N3 C14 1.25(13)
C1 Si N3 C14 83.46(16)
O1 Si N3 C21 -29.3(2)
O2 Si N3 C21 61.5(2)
N1 Si N3 C21 -163.8(2)
N2 Si N3 C21 -120.6(2)
N4 Si N3 C21 149.3(2)
C1 Si N3 C21 -128.5(2)
C14 Si N3 C21 148.0(3)
C11 N2 C1 N1 174.2(2)
Si N2 C1 N1 5.78(18)
C11 N2 C1 C2 -5.5(4)
Si N2 C1 C2 -174.0(2)
C11 N2 C1 Si 168.4(2)
C8 N1 C1 N2 -171.8(2)
Si N1 C1 N2 -5.92(19)
C8 N1 C1 C2 8.0(4)
Si N1 C1 C2 173.8(2)
C8 N1 C1 Si -165.9(3)
N2 C1 C2 C7 -86.3(3)
N1 C1 C2 C7 94.0(3)
N2 C1 C2 C3 93.4(3)
N1 C1 C2 C3 -86.3(3)
C7 C2 C3 C4 -1.9(4)
C1 C2 C3 C4 178.4(2)
C2 C3 C4 C5 0.2(4)
C3 C4 C5 C6 1.1(4)
C4 C5 C6 C7 -0.7(4)
C5 C6 C7 C2 -1.0(4)
C3 C2 C7 C6 2.3(4)
C1 C2 C7 C6 -178.0(2)
C1 N1 C8 C10 69.6(3)
Si N1 C8 C10 -89.9(3)
C1 N1 C8 C9 -57.4(3)
Si N1 C8 C9 143.14(19)
C1 N2 C11 C12 134.6(2)
Si N2 C11 C12 -65.4(3)
C1 N2 C11 C13 -99.8(3)
Si N2 C11 C13 60.2(4)
C24 N4 C14 N3 -173.86(19)
Si N4 C14 N3 1.75(18)
C24 N4 C14 C15 2.6(4)
Si N4 C14 C15 178.2(2)
C24 N4 C14 Si -175.6(2)
C21 N3 C14 N4 -156.5(2)
Si N3 C14 N4 -1.79(19)
C21 N3 C14 C15 26.9(3)
Si N3 C14 C15 -178.3(2)
C21 N3 C14 Si -154.7(2)
N4 C14 C15 C20 -122.6(3)
N3 C14 C15 C20 53.3(3)
N4 C14 C15 C16 56.2(3)
N3 C14 C15 C16 -127.9(3)
C20 C15 C16 C17 0.3(4)
C14 C15 C16 C17 -178.4(2)
C15 C16 C17 C18 1.4(4)
C16 C17 C18 C19 -1.4(4)
C17 C18 C19 C20 -0.3(4)
C18 C19 C20 C15 2.0(4)
C16 C15 C20 C19 -2.0(3)
C14 C15 C20 C19 176.8(2)
C14 N3 C21 C23 -146.1(2)
Si N3 C21 C23 72.8(3)
C14 N3 C21 C22 88.8(3)
Si N3 C21 C22 -52.3(3)
C14 N4 C24 C26 113.6(3)
Si N4 C24 C26 -59.1(3)
C14 N4 C24 C25 -122.6(2)
Si N4 C24 C25 64.7(3)
C32 C27 C28 C29 1.5(4)
C27 C28 C29 C30 0.1(4)
C28 C29 C30 C31 -0.7(4)
C29 C30 C31 C32 -0.4(4)
C28 C27 C32 C31 -2.5(3)
C28 C27 C32 C33 -179.5(2)
C30 C31 C32 C27 2.0(3)
C30 C31 C32 C33 178.8(2)
Si O1 C33 C34 -10.7(2)
Si O1 C33 C32 166.42(15)
C27 C32 C33 C34 -159.8(3)
C31 C32 C33 C34 23.4(4)
C27 C32 C33 O1 23.8(3)
C31 C32 C33 O1 -153.0(2)
O1 C33 C34 O2 2.6(3)
C32 C33 C34 O2 -173.9(2)
O1 C33 C34 C35 -179.8(2)
C32 C33 C34 C35 3.8(4)
Si O2 C34 C33 6.7(2)
Si O2 C34 C35 -171.38(16)
C33 C34 C35 C40 -138.3(3)
O2 C34 C35 C40 39.3(3)
C33 C34 C35 C36 42.3(4)
O2 C34 C35 C36 -140.1(2)
C40 C35 C36 C37 2.8(4)
C34 C35 C36 C37 -177.9(2)
C35 C36 C37 C38 -1.3(4)
C36 C37 C38 C39 -1.1(4)
C37 C38 C39 C40 1.9(4)
C38 C39 C40 C35 -0.4(4)
C36 C35 C40 C39 -2.0(4)
C34 C35 C40 C39 178.7(2)
